data_8000048
loop_
_publ_author_name
'Ryo Sekiya'
'Shin-ichi Nishikiori'

_publ_section_title
;
 A New Inclusion Compound Consisting of 2D Coordination Layers of
 [Cd(SCN)2]\\infty and Pillars of Isonicotinamide Dimers
;
_journal_issue 8
_journal_name_full 'Chemistry Letters'
_journal_page_first 1076
_journal_paper_doi 10.1246/cl.2005.1076
_journal_volume 34
_journal_year 2005
_chemical_formula_sum 'C21 H16 Cd Cl N6 O2 S2'
_chemical_formula_weight 596.4
_chemical_name_systematic
;
catena-bis(N-isonicotinamide)cadmium(II)
-bis(/m-thiocyanato-N,N',S,S')(9,10-dichloroanthracene)
;
_space_group_IT_number 15
_space_group_name_Hall '-C 2yc'
_space_group_name_H-M_alt 'C 1 2/c 1'
_symmetry_cell_setting monoclinic
_symmetry_space_group_name_Hall '-C 2yc'
_symmetry_space_group_name_H-M 'C 1 2/c 1'
_atom_sites_solution_hydrogens geom
_atom_sites_solution_primary direct
_atom_sites_solution_secondary difmap
_audit_creation_date 2005-04-18T17:02:49-00:00
_audit_creation_method 'WinGX routine CIF_UPDATE'
_cell_angle_alpha 90
_cell_angle_beta 118.459(2)
_cell_angle_gamma 90
_cell_formula_units_Z 8
_cell_length_a 33.2770(16)
_cell_length_b 9.9276(4)
_cell_length_c 16.2019(2)
_cell_measurement_temperature 293(2)
_cell_measurement_theta_max 29.9
_cell_measurement_theta_min 1.39
_cell_volume 4705.7(3)
_computing_cell_refinement RAPID-AUTO
_computing_data_collection RAPID-AUTO
_computing_structure_refinement 'SHELXL-97 (Sheldrick, 1997)'
_computing_structure_solution 'SHELXS-97 (Sheldrick, 1997)'
_diffrn_ambient_temperature 293(2)
_diffrn_measured_fraction_theta_full 0.98
_diffrn_measured_fraction_theta_max 0.98
_diffrn_measurement_device_type 'Rigaku RAXIS-RAPID'
_diffrn_measurement_method \w
_diffrn_radiation_monochromator graphite
_diffrn_radiation_type MoK\a
_diffrn_radiation_wavelength 0.71069
_diffrn_reflns_av_R_equivalents 0.0319
_diffrn_reflns_av_unetI/netI 0.0298
_diffrn_reflns_limit_h_max 46
_diffrn_reflns_limit_h_min -46
_diffrn_reflns_limit_k_max 13
_diffrn_reflns_limit_k_min 0
_diffrn_reflns_limit_l_max 22
_diffrn_reflns_limit_l_min -22
_diffrn_reflns_number 11907
_diffrn_reflns_theta_max 29.9
_diffrn_reflns_theta_min 1.39
_exptl_absorpt_coefficient_mu 1.251
_exptl_absorpt_correction_T_max 0.9753
_exptl_absorpt_correction_T_min 0.9440
_exptl_absorpt_correction_type empirical
_exptl_crystal_colour pale
_exptl_crystal_density_diffrn 1.684
_exptl_crystal_density_method 'not measured'
_exptl_crystal_description block
_exptl_crystal_F_000 2376
_exptl_crystal_size_max 0.60
_exptl_crystal_size_mid 0.45
_exptl_crystal_size_min 0.10
_refine_diff_density_max 0.642
_refine_diff_density_min -0.878
_refine_diff_density_rms 0.192
_refine_ls_extinction_method none
_refine_ls_goodness_of_fit_ref 1.154
_refine_ls_hydrogen_treatment mixed
_refine_ls_matrix_type full
_refine_ls_number_parameters 347
_refine_ls_number_reflns 6663
_refine_ls_number_restraints 52
_refine_ls_restrained_S_all 1.152
_refine_ls_R_factor_all 0.0443
_refine_ls_R_factor_obs 0.0384
_refine_ls_shift/su_max 0.003
_refine_ls_shift/su_mean 0.000
_refine_ls_structure_factor_coef Fsqd
_refine_ls_weighting_details 'calc w=1/[\s^2^(Fo^2^)+(0.0550P)^2^+7.0612P] where P=(Fo^2^+2Fc^2^)/3'
_refine_ls_weighting_scheme calc
_refine_ls_wR_factor_all 0.1152
_refine_ls_wR_factor_obs 0.1115
_reflns_number_gt 5903
_reflns_number_total 6663
_reflns_threshold_expression >2sigma(I)
_cod_original_formula_sum 'C21 H16 Cd1 Cl1 N6 O2 S2'
_cod_database_code 8000048

loop_
_symmetry_equiv_pos_as_xyz
'x, y, z'
'-x, y, -z+1/2'
'x+1/2, y+1/2, z'
'-x+1/2, y+1/2, -z+1/2'
'-x, -y, -z'
'x, -y, z-1/2'
'-x+1/2, -y+1/2, -z'
'x+1/2, -y+1/2, z-1/2'

loop_
_atom_site_aniso_label
_atom_site_aniso_U_11
_atom_site_aniso_U_22
_atom_site_aniso_U_33
_atom_site_aniso_U_23
_atom_site_aniso_U_13
_atom_site_aniso_U_12
C1 0.0456(14) 0.0400(13) 0.0438(14) -0.0049(11) 0.0261(12) 0.0008(11)
C2 0.0424(13) 0.0350(12) 0.0413(13) -0.0027(10) 0.0234(11) -0.0013(11)
C11 0.0457(15) 0.0435(15) 0.078(2) -0.0025(15) 0.0450(16) 0.0006(13)
C12 0.0515(16) 0.0384(14) 0.084(2) -0.0032(14) 0.0481(17) 0.0038(13)
C13 0.0363(13) 0.0483(16) 0.0511(15) 0.0054(12) 0.0306(12) 0.0079(11)
C14 0.0543(19) 0.0471(18) 0.119(4) -0.0040(19) 0.062(2) -0.0031(14)
C15 0.058(2) 0.0416(16) 0.132(4) -0.009(2) 0.066(3) 0.0003(15)
C16 0.0413(14) 0.0566(17) 0.0545(16) 0.0072(14) 0.0343(13) 0.0105(13)
C21 0.0483(16) 0.0538(17) 0.0536(16) 0.0170(13) 0.0359(14) 0.0171(13)
C22 0.0491(15) 0.0536(17) 0.0527(16) 0.0121(14) 0.0370(14) 0.0114(14)
C23 0.0315(11) 0.0433(13) 0.0431(13) -0.0001(11) 0.0234(10) 0.0052(10)
C24 0.0393(13) 0.0413(14) 0.0682(18) 0.0128(13) 0.0343(14) 0.0096(11)
C25 0.0370(13) 0.0444(15) 0.0668(18) 0.0124(13) 0.0335(13) 0.0065(11)
C26 0.0356(12) 0.0556(17) 0.0502(15) 0.0023(13) 0.0285(12) 0.0088(12)
N1 0.0653(17) 0.0372(13) 0.0607(15) -0.0075(11) 0.0369(14) 0.0016(12)
N2 0.0574(15) 0.0382(12) 0.0579(14) 0.0025(11) 0.0387(13) 0.0019(11)
N11 0.0395(11) 0.0438(13) 0.0615(15) -0.0040(11) 0.0355(11) 0.0025(10)
O11 0.0608(15) 0.0830(19) 0.106(2) 0.0422(17) 0.0642(17) 0.0263(14)
N21 0.0345(10) 0.0390(11) 0.0482(12) 0.0031(9) 0.0268(10) 0.0048(9)
N22 0.0522(16) 0.079(2) 0.102(3) 0.041(2) 0.0558(18) 0.0314(16)
N12 0.0577(16) 0.075(2) 0.083(2) 0.0306(17) 0.0560(16) 0.0283(15)
O21 0.0479(11) 0.0729(16) 0.0620(13) 0.0166(12) 0.0412(11) 0.0149(11)
S1 0.0736(6) 0.0556(5) 0.0495(4) -0.0006(4) 0.0200(4) 0.0311(5)
S2 0.0862(6) 0.0549(5) 0.0509(4) -0.0050(4) 0.0347(4) -0.0328(5)
Cd1 0.03757(11) 0.03169(11) 0.05044(13) 0.00293(7) 0.03092(9) 0.00464(7)
C101 0.067(5) 0.079(5) 0.054(4) 0.012(3) 0.022(3) 0.010(4)
C102 0.078(4) 0.077(5) 0.071(4) 0.015(3) 0.022(3) 0.009(3)
C103 0.103(6) 0.109(7) 0.081(5) -0.003(4) 0.021(5) -0.026(6)
C104 0.141(9) 0.110(9) 0.088(6) -0.026(6) 0.043(6) -0.010(7)
C105 0.093(5) 0.104(6) 0.072(4) -0.006(4) 0.029(4) 0.018(4)
C106 0.071(5) 0.069(4) 0.054(3) 0.008(3) 0.023(4) 0.015(4)
C107 0.067(5) 0.088(6) 0.043(4) 0.012(3) 0.017(4) 0.024(4)
Cl1 0.0953(18) 0.1021(17) 0.0973(16) 0.0284(14) 0.0553(14) 0.0302(14)
C201 0.045(5) 0.086(11) 0.060(9) 0.023(5) 0.006(5) -0.003(6)
C202 0.056(6) 0.109(12) 0.153(14) 0.057(9) 0.036(8) 0.009(6)
C203 0.077(10) 0.124(15) 0.19(2) 0.068(11) 0.067(11) 0.014(8)
C204 0.113(13) 0.147(18) 0.16(2) 0.068(11) 0.092(15) 0.020(11)
C205 0.086(9) 0.113(12) 0.124(12) 0.025(8) 0.067(10) 0.030(7)
C206 0.071(9) 0.094(10) 0.056(8) 0.019(6) 0.022(7) 0.032(6)
C207 0.060(9) 0.070(8) 0.082(9) 0.004(6) 0.017(6) -0.006(7)
Cl2 0.142(5) 0.154(6) 0.142(5) -0.062(5) 0.043(4) -0.046(5)

loop_
_atom_site_label
_atom_site_type_symbol
_atom_site_fract_x
_atom_site_fract_y
_atom_site_fract_z
_atom_site_U_iso_or_equiv
_atom_site_thermal_displace_type
_atom_site_occupancy
_atom_site_symmetry_multiplicity
_atom_site_calc_flag
_atom_site_refinement_flags
_atom_site_disorder_assembly
_atom_site_disorder_group
C1 C 0.78126(10) 0.2512(3) 0.3368(2) 0.0411(6) Uani 1 1 d . . .
C2 C 0.77901(10) 0.3732(3) 0.08534(19) 0.0381(5) Uani 1 1 d . . .
C11 C 0.32466(11) 0.3773(3) 0.1165(3) 0.0494(7) Uani 1 1 d . . .
H11 H 0.3032 0.3136 0.1118 0.059 Uiso 1 1 calc R . .
C12 C 0.36209(11) 0.3352(3) 0.1073(3) 0.0513(7) Uani 1 1 d . . .
H12 H 0.3658 0.2446 0.0978 0.062 Uiso 1 1 calc R . .
C13 C 0.39351(10) 0.4281(3) 0.1124(2) 0.0413(6) Uani 1 1 d . . .
C14 C 0.38606(14) 0.5608(4) 0.1239(4) 0.0648(11) Uani 1 1 d . . .
H14 H 0.4059 0.6273 0.1243 0.078 Uiso 1 1 calc R . .
C15 C 0.34882(14) 0.5940(4) 0.1349(4) 0.0685(12) Uani 1 1 d . . .
H15 H 0.3447 0.6839 0.145 0.082 Uiso 1 1 calc R . .
C16 C 0.43569(10) 0.3904(4) 0.1057(2) 0.0461(7) Uani 1 1 d . . .
C21 C 0.67015(11) 0.0862(3) 0.1975(2) 0.0471(7) Uani 1 1 d . . .
H21 H 0.6847 0.0098 0.2321 0.057 Uiso 1 1 calc R . .
C22 C 0.63005(11) 0.1278(3) 0.1952(2) 0.0465(7) Uani 1 1 d . . .
H22 H 0.6178 0.0801 0.2274 0.056 Uiso 1 1 calc R . .
C23 C 0.60832(9) 0.2413(3) 0.14416(19) 0.0370(5) Uani 1 1 d . . .
C24 C 0.62849(10) 0.3112(3) 0.0995(2) 0.0460(7) Uani 1 1 d . . .
H24 H 0.6153 0.3898 0.0663 0.055 Uiso 1 1 calc R . .
C25 C 0.66857(10) 0.2617(3) 0.1053(2) 0.0458(7) Uani 1 1 d . . .
H25 H 0.6819 0.3084 0.0748 0.055 Uiso 1 1 calc R . .
C26 C 0.56334(10) 0.2815(3) 0.1377(2) 0.0439(6) Uani 1 1 d . . .
N1 N 0.76452(11) 0.3527(3) 0.3384(2) 0.0516(6) Uani 1 1 d . . .
N2 N 0.76587(10) 0.2878(3) 0.11465(19) 0.0465(6) Uani 1 1 d . . .
N11 N 0.31833(8) 0.5045(3) 0.13189(19) 0.0436(5) Uani 1 1 d . . .
O11 O 0.44963(10) 0.4628(3) 0.0634(2) 0.0733(9) Uani 1 1 d . . .
N21 N 0.68895(8) 0.1511(2) 0.15229(17) 0.0376(5) Uani 1 1 d . . .
N22 N 0.54150(11) 0.3846(4) 0.0833(3) 0.0699(10) Uani 1 1 d . . .
H22A H 0.5155 0.4092 0.0773 0.084 Uiso 1 1 calc R . .
H22B H 0.5533 0.4272 0.0538 0.084 Uiso 1 1 calc R . .
N12 N 0.45564(11) 0.2776(4) 0.1470(2) 0.0627(9) Uani 1 1 d . . .
H12A H 0.4798 0.251 0.1454 0.075 Uiso 1 1 calc R . .
H12B H 0.4445 0.2303 0.1758 0.075 Uiso 1 1 calc R . .
O21 O 0.54798(8) 0.2168(3) 0.18150(17) 0.0547(6) Uani 1 1 d . . .
S1 S 0.80462(4) 0.10691(10) 0.33506(6) 0.0634(3) Uani 1 1 d . . .
S2 S 0.79799(4) 0.49218(10) 0.04330(6) 0.0632(3) Uani 1 1 d . . .
Cd1 Cd 0.754014(6) 0.070119(19) 0.147398(14) 0.03581(8) Uani 1 1 d . . .
C101 C 0.4612(2) 0.9097(6) 0.4580(4) 0.0694(19) Uani 0.633(5) 1 d PGU A 1
C102 C 0.42439(18) 0.8212(7) 0.4192(4) 0.0807(19) Uani 0.633(5) 1 d PGU A 1
H102 H 0.4007 0.8293 0.434 0.097 Uiso 0.633(5) 1 calc PR A 1
C103 C 0.4230(2) 0.7206(6) 0.3582(4) 0.107(3) Uani 0.633(5) 1 d PGU A 1
H103 H 0.3984 0.6613 0.3323 0.128 Uiso 0.633(5) 1 calc PR A 1
C104 C 0.4584(3) 0.7084(6) 0.3361(4) 0.118(4) Uani 0.633(5) 1 d PGU A 1
H104 H 0.4575 0.6411 0.2953 0.142 Uiso 0.633(5) 1 calc PR A 1
C105 C 0.4952(2) 0.7969(7) 0.3749(4) 0.094(2) Uani 0.633(5) 1 d PGU A 1
H105 H 0.5188 0.7888 0.3601 0.112 Uiso 0.633(5) 1 calc PR A 1
C106 C 0.49655(19) 0.8976(6) 0.4359(4) 0.0677(19) Uani 0.633(5) 1 d PGU . 1
C107 C 0.4660(3) 1.0148(11) 0.5236(6) 0.070(2) Uani 0.633(5) 1 d PU . 1
Cl1 Cl 0.42148(9) 1.0304(3) 0.55190(19) 0.0943(10) Uani 0.633(5) 1 d PU A 1
C201 C 0.4568(3) 0.9534(12) 0.4840(8) 0.071(3) Uani 0.367(5) 1 d PGU A 2
C202 C 0.4134(3) 0.9083(11) 0.4634(9) 0.112(5) Uani 0.367(5) 1 d PGU A 2
H202 H 0.3982 0.8471 0.4148 0.134 Uiso 0.367(5) 1 calc PR A 2
C203 C 0.3929(3) 0.9548(14) 0.5153(11) 0.130(7) Uani 0.367(5) 1 d PGU A 2
H203 H 0.3639 0.9246 0.5015 0.156 Uiso 0.367(5) 1 calc PR A 2
C204 C 0.4158(4) 1.0463(15) 0.5878(10) 0.130(7) Uani 0.367(5) 1 d PGU A 2
H204 H 0.402 1.0773 0.6225 0.157 Uiso 0.367(5) 1 calc PR A 2
C205 C 0.4591(4) 1.0913(13) 0.6084(8) 0.101(4) Uani 0.367(5) 1 d PGU A 2
H205 H 0.4744 1.1525 0.6569 0.121 Uiso 0.367(5) 1 calc PR A 2
C206 C 0.4796(3) 1.0449(12) 0.5565(8) 0.077(4) Uani 0.367(5) 1 d PGU . 2
C207 C 0.4761(6) 0.9097(18) 0.4329(14) 0.078(4) Uani 0.367(5) 1 d PU . 2
Cl2 Cl 0.4495(2) 0.7900(8) 0.3418(5) 0.156(3) Uani 0.367(5) 1 d PU A 2

loop_
_atom_type_symbol
_atom_type_description
_atom_type_scat_dispersion_real
_atom_type_scat_dispersion_imag
_atom_type_scat_source
C C 0.0033 0.0016 'International Tables Vol C Tables 4.2.6.8 and 6.1.1.4'
H H 0 0 'International Tables Vol C Tables 4.2.6.8 and 6.1.1.4'
N N 0.0061 0.0033 'International Tables Vol C Tables 4.2.6.8 and 6.1.1.4'
O O 0.0106 0.006 'International Tables Vol C Tables 4.2.6.8 and 6.1.1.4'
Cl Cl 0.1484 0.1585 'International Tables Vol C Tables 4.2.6.8 and 6.1.1.4'
S S 0.1246 0.1234 'International Tables Vol C Tables 4.2.6.8 and 6.1.1.4'
Cd Cd -0.8075 1.2024 'International Tables Vol C Tables 4.2.6.8 and 6.1.1.4'

loop_
_geom_angle_atom_site_label_1
_geom_angle_atom_site_label_2
_geom_angle_atom_site_label_3
_geom_angle
_geom_angle_site_symmetry_1
_geom_angle_site_symmetry_3
N1 C1 S1 179.4(3) . .
N2 C2 S2 179.1(3) . .
N11 C11 C12 122.6(3) . .
C13 C12 C11 119.4(3) . .
C12 C13 C14 118.3(3) . .
C12 C13 C16 122.7(3) . .
C14 C13 C16 119.0(3) . .
C13 C14 C15 118.7(3) . .
N11 C15 C14 123.6(3) . .
O11 C16 N12 123.5(3) . .
O11 C16 C13 120.5(3) . .
N12 C16 C13 115.9(3) . .
N21 C21 C22 122.7(3) . .
C21 C22 C23 119.0(3) . .
C22 C23 C24 118.4(2) . .
C22 C23 C26 118.6(2) . .
C24 C23 C26 123.0(3) . .
C25 C24 C23 118.5(3) . .
N21 C25 C24 123.2(3) . .
O21 C26 N22 122.7(3) . .
O21 C26 C23 119.5(3) . .
N22 C26 C23 117.7(3) . .
C1 N1 Cd1 168.4(3) . 4_655
C2 N2 Cd1 157.4(2) . .
C11 N11 C15 117.2(3) . .
C11 N11 Cd1 121.10(19) . 3_455
C15 N11 Cd1 121.7(2) . 3_455
C25 N21 C21 118.0(2) . .
C25 N21 Cd1 119.54(18) . .
C21 N21 Cd1 122.35(19) . .
C1 S1 Cd1 95.24(11) . .
C2 S2 Cd1 98.17(10) . 7_655
N1 Cd1 N2 173.11(11) 4_645 .
N1 Cd1 N21 91.29(9) 4_645 .
N2 Cd1 N21 87.05(9) . .
N1 Cd1 N11 92.96(10) 4_645 3_545
N2 Cd1 N11 88.34(9) . 3_545
N21 Cd1 N11 174.62(9) . 3_545
N1 Cd1 S1 93.89(8) 4_645 .
N2 Cd1 S1 92.81(7) . .
N21 Cd1 S1 90.34(6) . .
N11 Cd1 S1 92.66(7) 3_545 .
N1 Cd1 S2 81.23(8) 4_645 7_655
N2 Cd1 S2 92.10(7) . 7_655
N21 Cd1 S2 91.03(6) . 7_655
N11 Cd1 S2 86.36(7) 3_545 7_655
S1 Cd1 S2 174.96(3) . 7_655
C102 C101 C106 120 . .
C102 C101 C107 123.8(6) . .
C106 C101 C107 116.2(6) . .
C103 C102 C101 120 . .
C104 C103 C102 120 . .
C103 C104 C105 120 . .
C104 C105 C106 120 . .
C105 C106 C101 120 . .
C105 C106 C107 120.1(5) . 5_676
C101 C106 C107 119.9(5) . 5_676
C106 C107 C101 123.9(7) 5_676 .
C106 C107 Cl1 119.7(8) 5_676 .
C101 C107 Cl1 116.4(8) . .
C207 C201 C202 119.8(10) . .
C207 C201 C206 120.2(10) . .
C202 C201 C206 120 . .
C203 C202 C201 120 . .
C204 C203 C202 120 . .
C203 C204 C205 120 . .
C206 C205 C204 120 . .
C205 C206 C201 120 . .
C205 C206 C207 125.5(11) . 5_676
C201 C206 C207 114.4(11) . 5_676
C201 C207 C206 125.3(13) . 5_676
C201 C207 Cl2 122.4(13) . .
C206 C207 Cl2 112.3(16) 5_676 .

loop_
_geom_bond_atom_site_label_1
_geom_bond_atom_site_label_2
_geom_bond_distance
_geom_bond_site_symmetry_2
C1 N1 1.157(4) .
C1 S1 1.637(3) .
C2 N2 1.155(4) .
C2 S2 1.633(3) .
C11 N11 1.323(4) .
C11 C12 1.388(4) .
C12 C13 1.367(4) .
C13 C14 1.370(4) .
C13 C16 1.506(4) .
C14 C15 1.373(5) .
C15 N11 1.332(4) .
C16 O11 1.226(4) .
C16 N12 1.311(4) .
C21 N21 1.334(4) .
C21 C22 1.380(4) .
C22 C23 1.380(4) .
C23 C24 1.385(4) .
C23 C26 1.503(3) .
C24 C25 1.382(4) .
C25 N21 1.324(4) .
C26 O21 1.234(4) .
C26 N22 1.320(4) .
N1 Cd1 2.286(3) 4_655
N2 Cd1 2.304(3) .
N11 Cd1 2.363(2) 3_455
N21 Cd1 2.346(2) .
S1 Cd1 2.7081(9) .
S2 Cd1 2.7977(9) 7_655
Cd1 N1 2.286(3) 4_645
Cd1 N11 2.363(2) 3_545
Cd1 S2 2.7977(9) 7_655
C101 C102 1.39 .
C101 C106 1.39 .
C101 C107 1.442(10) .
C102 C103 1.39 .
C103 C104 1.39 .
C104 C105 1.39 .
C105 C106 1.39 .
C106 C107 1.400(12) 5_676
C107 C106 1.400(14) 5_676
C107 Cl1 1.755(10) .
C201 C207 1.34(2) .
C201 C202 1.39 .
C201 C206 1.39 .
C202 C203 1.39 .
C203 C204 1.39 .
C204 C205 1.39 .
C205 C206 1.39 .
C206 C207 1.47(2) 5_676
C207 C206 1.47(2) 5_676
C207 Cl2 1.769(19) .

loop_
_geom_hbond_atom_site_label_D
_geom_hbond_atom_site_label_H
_geom_hbond_atom_site_label_A
_geom_hbond_distance_DH
_geom_hbond_distance_HA
_geom_hbond_distance_DA
_geom_hbond_angle_DHA
_geom_hbond_site_symmetry_A
_geom_hbond_publ_flag
N12 H12A O21 0.860(4) 2.082(3) 2.913(5) 161.3(3) 1_555 yes
N12 H12B O21 0.860(4) 2.208(3) 2.901(5) 137.6(3) 2_655 yes
N22 H22A O11 0.860(4) 2.159(4) 3.019(5) 177.7(3) 1_555 yes
N22 H22B O11 0.860(5) 2.153(4) 2.950(6) 154.0(3) 5_665 yes
